data_4305803
loop_
_publ_author_name
'Malgorzata Kondracka'
'Ulli Englert'

_publ_contact_author_address
;
      Institut fuer Anorganische Chemie
      RWTH Aachen
      Landoltweg 1
      52074 Aachen
      Germany
;
_publ_contact_author_email ullrich.englert@ac.rwth-aachen.de
_publ_contact_author_fax 0049-241-8092288
_publ_contact_author_name 'Ulli Englert'
_publ_contact_author_phone 0049-241-8090074
_publ_section_title
;
Bimetallic Coordination Polymers via Combination of Substitution-Inert
Building Blocks and Labile Connectors
;
_journal_name_full 'Inorganic Chemistry'
_journal_page_first 10246
_journal_page_last 10257
_journal_paper_doi 10.1021/ic800748f
_journal_volume 47
_journal_year 2008
_chemical_formula_moiety 'C13 H14 Ag F3 N2 O7 S'
_chemical_formula_sum 'C13 H14 Ag F3 N2 O7 S'
_chemical_formula_weight 507.19
_chemical_name_systematic
; 
 ? 
;
_space_group_IT_number 7
_symmetry_cell_setting monoclinic
_symmetry_space_group_name_Hall 'P -2yac'
_symmetry_space_group_name_H-M 'P 1 n 1'
_atom_sites_solution_hydrogens geom
_atom_sites_solution_primary direct
_atom_sites_solution_secondary difmap
_audit_creation_method SHELXL-97
_cell_angle_alpha 90.00
_cell_angle_beta 90.024(2)
_cell_angle_gamma 90.00
_cell_formula_units_Z 2
_cell_length_a 5.6312(7)
_cell_length_b 6.9583(8)
_cell_length_c 22.768(3)
_cell_measurement_reflns_used 5174
_cell_measurement_temperature 130(2)
_cell_measurement_theta_max 30.51
_cell_measurement_theta_min 2.68
_cell_volume 892.13(19)
_computing_cell_refinement 'Bruker SMART'
_computing_data_collection 'Bruker SMART'
_computing_data_reduction 'Bruker SAINT'
_computing_molecular_graphics PLATON
_computing_structure_refinement 'SHELXL-97 (Sheldrick, 1997)'
_computing_structure_solution 'SHELXS-97 (Sheldrick, 1990)'
_diffrn_ambient_temperature 130(2)
_diffrn_measured_fraction_theta_full 1.000
_diffrn_measured_fraction_theta_max .943
_diffrn_measurement_device_type 'CCD area detector'
_diffrn_measurement_method 'omega scans'
_diffrn_radiation_monochromator graphite
_diffrn_radiation_source 'fine-focus sealed tube'
_diffrn_radiation_type MoK\a
_diffrn_radiation_wavelength 0.71073
_diffrn_reflns_av_R_equivalents 0.0229
_diffrn_reflns_av_sigmaI/netI 0.0278
_diffrn_reflns_limit_h_max 8
_diffrn_reflns_limit_h_min -8
_diffrn_reflns_limit_k_max 9
_diffrn_reflns_limit_k_min -9
_diffrn_reflns_limit_l_max 31
_diffrn_reflns_limit_l_min -32
_diffrn_reflns_number 13346
_diffrn_reflns_theta_full 29.00
_diffrn_reflns_theta_max 30.81
_diffrn_reflns_theta_min 0.89
_exptl_absorpt_coefficient_mu 1.316
_exptl_absorpt_correction_T_max 0.770
_exptl_absorpt_correction_T_min 0.500
_exptl_absorpt_correction_type multi-scan
_exptl_absorpt_process_details SADABS
_exptl_crystal_colour colorless
_exptl_crystal_density_diffrn 1.888
_exptl_crystal_density_method 'not measured'
_exptl_crystal_description plate
_exptl_crystal_F_000 504
_exptl_crystal_size_max 0.60
_exptl_crystal_size_mid 0.40
_exptl_crystal_size_min 0.20
_refine_diff_density_max 1.468
_refine_diff_density_min -.821
_refine_diff_density_rms .106
_refine_ls_abs_structure_details 'Flack H D (1983), Acta Cryst. A39, 876-881'
_refine_ls_abs_structure_Flack 0.04(3)
_refine_ls_extinction_method none
_refine_ls_goodness_of_fit_ref 1.059
_refine_ls_hydrogen_treatment constr
_refine_ls_matrix_type full
_refine_ls_number_parameters 249
_refine_ls_number_reflns 5080
_refine_ls_number_restraints 131
_refine_ls_restrained_S_all 1.094
_refine_ls_R_factor_all 0.0306
_refine_ls_R_factor_gt 0.0304
_refine_ls_shift/su_max 0.001
_refine_ls_shift/su_mean 0.000
_refine_ls_structure_factor_coef Fsqd
_refine_ls_weighting_details 'calc w=1/[\s^2^(Fo^2^)+(0.0500P)^2^+0.6000P] where P=(Fo^2^+2Fc^2^)/3'
_refine_ls_weighting_scheme calc
_refine_ls_wR_factor_gt 0.0797
_refine_ls_wR_factor_ref 0.0799
_reflns_number_gt 5049
_reflns_number_total 5080
_reflns_threshold_expression >2sigma(I)
_cod_data_source_file ic800748f_si_001_03.cif
_cod_data_source_block comp2
_cod_original_sg_symbol_Hall P-2yac
_cod_original_sg_symbol_H-M 'P n'
_cod_database_code 4305803

loop_
_symmetry_equiv_pos_as_xyz
'x, y, z'
'x+1/2, -y, z+1/2'

loop_
_atom_site_label
_atom_site_type_symbol
_atom_site_fract_x
_atom_site_fract_y
_atom_site_fract_z
_atom_site_U_iso_or_equiv
_atom_site_adp_type
_atom_site_occupancy
_atom_site_symmetry_multiplicity
_atom_site_calc_flag
_atom_site_refinement_flags
_atom_site_disorder_assembly
_atom_site_disorder_group
Ag1 Ag 0.57457(9) 0.67795(3) 0.15392(5) 0.02420(7) Uani 1 1 d . . .
S1 S 0.0648(3) 0.95063(11) 0.1532(2) 0.0432(2) Uani 1 1 d DU . .
O1 O 0.3166(4) 0.9609(4) 0.1547(5) 0.0427(7) Uani 1 1 d D . .
O2 O -0.0768(7) 0.8339(5) 0.1844(2) 0.0399(10) Uani 1 1 d D . .
O3 O 0.0200(9) 0.9272(7) 0.0843(2) 0.0551(13) Uani 1 1 d D . .
O4 O 0.2221(13) 0.0576(8) 0.3681(2) 0.0297(12) Uani 1 1 d U . .
H4 H 0.1172 0.1276 0.3832 0.045 Uiso 1 1 calc R . .
O5 O -0.043(2) 0.3329(9) 0.3840(4) 0.043(2) Uani 1 1 d U . .
O6 O 0.2269(14) 0.0515(7) -0.0586(2) 0.0334(14) Uani 1 1 d . . .
O7 O -0.0454(13) 0.3264(5) -0.0731(3) 0.0225(13) Uani 1 1 d . . .
H7 H 0.0171 0.2170 -0.0753 0.034 Uiso 1 1 calc R . .
N1 N 0.5016(18) 0.5441(10) 0.2412(3) 0.0389(16) Uani 1 1 d U . .
N2 N 0.4955(13) 0.5353(7) 0.0684(2) 0.0219(11) Uani 1 1 d U . .
F1 F 0.0790(15) 1.3241(4) 0.1787(2) 0.0578(10) Uani 1 1 d . . .
F2 F -0.2692(5) 1.2107(4) 0.1543(5) 0.0458(8) Uani 1 1 d . . .
F3 F -0.0098(7) 1.2355(8) 0.09226(18) 0.0566(10) Uani 1 1 d . . .
C1 C -0.0382(7) 1.1952(5) 0.1523(7) 0.0323(9) Uani 1 1 d U . .
C2 C 0.5376(16) 0.0517(10) 0.2978(3) 0.0276(16) Uani 1 1 d U . .
H2A H 0.5302 -0.0867 0.3055 0.041 Uiso 1 1 calc R . .
H2B H 0.6882 0.1030 0.3126 0.041 Uiso 1 1 calc R . .
H2C H 0.5269 0.0743 0.2554 0.041 Uiso 1 1 calc R . .
C3 C 0.3319(16) 0.1517(11) 0.3285(3) 0.0170(13) Uani 1 1 d U . .
C4 C 0.2832(18) 0.3456(10) 0.3154(4) 0.0212(15) Uani 1 1 d U . .
C5 C 0.0653(13) 0.4215(7) 0.3461(2) 0.0150(10) Uani 1 1 d U . .
C6 C -0.012(2) 0.6348(10) 0.3292(3) 0.0275(14) Uani 1 1 d U . .
H6A H -0.1823 0.6508 0.3364 0.041 Uiso 1 1 calc R . .
H6B H 0.0218 0.6579 0.2876 0.041 Uiso 1 1 calc R . .
H6C H 0.0772 0.7267 0.3533 0.041 Uiso 1 1 calc R . .
C7 C 0.3939(15) 0.4508(10) 0.2748(3) 0.0226(15) Uani 1 1 d U . .
C8 C 0.5307(17) 0.0568(10) 0.0102(3) 0.0296(16) Uani 1 1 d U . .
H8A H 0.6343 0.1537 0.0281 0.044 Uiso 1 1 calc R . .
H8B H 0.6236 -0.0232 -0.0168 0.044 Uiso 1 1 calc R . .
H8C H 0.4620 -0.0242 0.0410 0.044 Uiso 1 1 calc R . .
C9 C 0.347(2) 0.1488(13) -0.0210(5) 0.033(2) Uani 1 1 d U . .
C10 C 0.2617(17) 0.3400(10) -0.0098(3) 0.0188(15) Uani 1 1 d U . .
C11 C 0.0767(16) 0.4351(12) -0.0342(3) 0.0317(15) Uani 1 1 d U . .
C12 C -0.0021(17) 0.6142(9) -0.0257(3) 0.0261(13) Uani 1 1 d U . .
H12A H -0.0412 0.6322 0.0159 0.039 Uiso 1 1 calc R . .
H12B H -0.1443 0.6357 -0.0496 0.039 Uiso 1 1 calc R . .
H12C H 0.1215 0.7060 -0.0371 0.039 Uiso 1 1 calc R . .
C13 C 0.4040(16) 0.4493(11) 0.0342(3) 0.0224(15) Uani 1 1 d U . .

loop_
_atom_site_aniso_label
_atom_site_aniso_U_11
_atom_site_aniso_U_22
_atom_site_aniso_U_33
_atom_site_aniso_U_23
_atom_site_aniso_U_13
_atom_site_aniso_U_12
Ag1 0.02749(12) 0.02481(10) 0.02030(10) -0.0015(2) 0.0026(6) -0.00570(11)
S1 0.0170(3) 0.0210(3) 0.0915(7) 0.0005(14) -0.0031(16) -0.0006(4)
O1 0.0156(12) 0.0383(16) 0.074(2) 0.000(5) -0.005(5) -0.0003(10)
O2 0.0310(19) 0.036(2) 0.053(3) 0.0151(16) -0.0126(18) -0.0110(13)
O3 0.060(3) 0.062(3) 0.044(2) -0.0268(19) -0.010(2) 0.011(2)
O4 0.043(3) 0.025(3) 0.021(2) -0.0075(18) 0.006(2) -0.006(3)
O5 0.048(5) 0.046(4) 0.036(4) -0.008(2) 0.017(4) -0.003(3)
O6 0.054(4) 0.019(2) 0.028(2) -0.0137(19) -0.007(3) 0.000(3)
O7 0.024(3) 0.017(2) 0.026(3) -0.0025(13) -0.008(2) -0.0059(17)
N1 0.045(4) 0.033(3) 0.039(3) -0.012(2) -0.001(3) -0.009(3)
N2 0.029(3) 0.027(2) 0.0101(18) -0.0123(17) -0.0050(19) -0.001(2)
F1 0.067(2) 0.0325(14) 0.074(2) -0.0134(13) -0.029(4) -0.0089(19)
F2 0.0325(13) 0.0363(12) 0.069(2) 0.005(4) 0.018(4) 0.0074(10)
F3 0.0417(17) 0.087(3) 0.041(2) 0.035(2) 0.0005(16) -0.003(2)
C1 0.0251(16) 0.0236(15) 0.048(2) 0.015(3) -0.005(5) -0.0013(12)
C2 0.030(4) 0.026(3) 0.027(3) 0.003(2) 0.012(3) 0.011(3)
C3 0.022(3) 0.019(2) 0.010(3) -0.002(2) 0.000(2) 0.005(2)
C4 0.027(3) 0.013(2) 0.023(3) -0.008(2) 0.001(2) -0.0036(19)
C5 0.027(3) 0.0042(13) 0.0142(18) -0.0005(13) 0.005(2) 0.0014(19)
C6 0.033(3) 0.020(2) 0.029(3) -0.001(2) -0.007(2) 0.005(2)
C7 0.022(3) 0.018(3) 0.028(3) 0.003(2) -0.010(2) 0.001(2)
C8 0.034(4) 0.027(3) 0.027(3) 0.008(2) 0.013(3) 0.002(3)
C9 0.049(5) 0.025(3) 0.025(4) 0.001(3) 0.003(3) -0.007(3)
C10 0.020(3) 0.024(3) 0.012(3) -0.0084(19) -0.005(2) -0.0027(19)
C11 0.025(3) 0.046(3) 0.023(2) -0.006(2) 0.003(3) -0.015(3)
C12 0.024(3) 0.020(2) 0.034(3) 0.003(2) -0.004(2) 0.000(2)
C13 0.030(3) 0.023(3) 0.013(3) 0.005(2) -0.008(2) -0.004(3)

loop_
_atom_type_symbol
_atom_type_description
_atom_type_scat_dispersion_real
_atom_type_scat_dispersion_imag
_atom_type_scat_source
C C 0.0033 0.0016 'International Tables Vol C Tables 4.2.6.8 and 6.1.1.4'
H H 0.0000 0.0000 'International Tables Vol C Tables 4.2.6.8 and 6.1.1.4'
Ag Ag -0.8971 1.1015 'International Tables Vol C Tables 4.2.6.8 and 6.1.1.4'
F F 0.0171 0.0103 'International Tables Vol C Tables 4.2.6.8 and 6.1.1.4'
N N 0.0061 0.0033 'International Tables Vol C Tables 4.2.6.8 and 6.1.1.4'
O O 0.0106 0.0060 'International Tables Vol C Tables 4.2.6.8 and 6.1.1.4'
S S 0.1246 0.1234 'International Tables Vol C Tables 4.2.6.8 and 6.1.1.4'

loop_
_geom_angle_atom_site_label_1
_geom_angle_atom_site_label_2
_geom_angle_atom_site_label_3
_geom_angle
_geom_angle_site_symmetry_1
_geom_angle_site_symmetry_3
_geom_angle_publ_flag
N2 Ag1 N1 123.67(13) . . ?
N2 Ag1 O2 129.1(2) . 1_655 ?
N1 Ag1 O2 94.8(3) . 1_655 ?
N2 Ag1 O1 104.2(3) . . ?
N1 Ag1 O1 102.7(3) . . ?
O2 Ag1 O1 97.02(14) 1_655 . ?
O2 S1 O1 127.8(5) . . ?
O2 S1 O3 111.3(3) . . ?
O1 S1 O3 100.7(6) . . ?
O2 S1 C1 112.8(4) . . ?
O1 S1 C1 105.96(18) . . ?
O3 S1 C1 92.0(6) . . ?
S1 O1 Ag1 123.52(18) . . ?
S1 O2 Ag1 128.4(3) . 1_455 ?
C3 O4 H4 109.5 . . ?
C11 O7 H7 109.5 . . ?
C7 N1 Ag1 155.1(7) . . ?
C13 N2 Ag1 161.1(6) . . ?
F1 C1 F2 116.4(9) . . ?
F1 C1 F3 105.2(6) . . ?
F2 C1 F3 97.5(9) . . ?
F1 C1 S1 119.8(6) . . ?
F2 C1 S1 113.5(3) . . ?
F3 C1 S1 99.4(7) . . ?
C3 C2 H2A 109.5 . . ?
C3 C2 H2B 109.5 . . ?
H2A C2 H2B 109.5 . . ?
C3 C2 H2C 109.5 . . ?
H2A C2 H2C 109.5 . . ?
H2B C2 H2C 109.5 . . ?
O4 C3 C4 123.3(7) . . ?
O4 C3 C2 117.4(6) . . ?
C4 C3 C2 119.2(7) . . ?
C7 C4 C3 125.6(8) . . ?
C7 C4 C5 120.6(7) . . ?
C3 C4 C5 113.3(7) . . ?
O5 C5 C4 123.8(6) . . ?
O5 C5 C6 120.2(7) . . ?
C4 C5 C6 115.9(6) . . ?
C5 C6 H6A 109.5 . . ?
C5 C6 H6B 109.5 . . ?
H6A C6 H6B 109.5 . . ?
C5 C6 H6C 109.5 . . ?
H6A C6 H6C 109.5 . . ?
H6B C6 H6C 109.5 . . ?
N1 C7 C4 176.3(9) . . ?
C9 C8 H8A 109.5 . . ?
C9 C8 H8B 109.5 . . ?
H8A C8 H8B 109.5 . . ?
C9 C8 H8C 109.5 . . ?
H8A C8 H8C 109.5 . . ?
H8B C8 H8C 109.5 . . ?
O6 C9 C8 119.0(8) . . ?
O6 C9 C10 115.3(10) . . ?
C8 C9 C10 125.3(9) . . ?
C11 C10 C9 129.7(8) . . ?
C11 C10 C13 116.1(6) . . ?
C9 C10 C13 114.2(8) . . ?
C12 C11 O7 116.6(8) . . ?
C12 C11 C10 130.7(7) . . ?
O7 C11 C10 112.7(7) . . ?
C11 C12 H12A 109.5 . . ?
C11 C12 H12B 109.5 . . ?
H12A C12 H12B 109.5 . . ?
C11 C12 H12C 109.5 . . ?
H12A C12 H12C 109.5 . . ?
H12B C12 H12C 109.5 . . ?
N2 C13 C10 175.2(9) . . ?

loop_
_geom_bond_atom_site_label_1
_geom_bond_atom_site_label_2
_geom_bond_distance
_geom_bond_site_symmetry_2
_geom_bond_publ_flag
Ag1 N2 2.229(5) . ?
Ag1 N1 2.234(8) . ?
Ag1 O2 2.348(4) 1_655 ?
Ag1 O1 2.447(3) . ?
S1 O2 1.341(5) . ?
S1 O1 1.420(3) . ?
S1 O3 1.598(6) . ?
S1 C1 1.798(4) . ?
O2 Ag1 2.348(4) 1_455 ?
O4 C3 1.273(10) . ?
O4 H4 0.8400 . ?
O5 C5 1.225(11) . ?
O6 C9 1.286(12) . ?
O7 C11 1.352(10) . ?
O7 H7 0.8400 . ?
N1 C7 1.172(11) . ?
N2 C13 1.109(9) . ?
F1 C1 1.265(10) . ?
F2 C1 1.306(5) . ?
F3 C1 1.405(14) . ?
C2 C3 1.523(11) . ?
C2 H2A 0.9800 . ?
C2 H2B 0.9800 . ?
C2 H2C 0.9800 . ?
C3 C4 1.409(10) . ?
C4 C7 1.333(12) . ?
C4 C5 1.508(12) . ?
C5 C6 1.593(9) . ?
C6 H6A 0.9800 . ?
C6 H6B 0.9800 . ?
C6 H6C 0.9800 . ?
C8 C9 1.406(15) . ?
C8 H8A 0.9800 . ?
C8 H8B 0.9800 . ?
C8 H8C 0.9800 . ?
C9 C10 1.439(12) . ?
C10 C11 1.353(13) . ?
C10 C13 1.491(11) . ?
C11 C12 1.337(11) . ?
C12 H12A 0.9800 . ?
C12 H12B 0.9800 . ?
C12 H12C 0.9800 . ?
